data_7131502
loop_
_publ_author_name
'Bakthadoss, Manickam'
'Hussain, Mir Ashiq'
'Reddy, Tadiparthi Thirupathi'

_publ_section_title
;
 Palladium-catalyzed remote <i>meta</i>-C-H olefination of cinnamates.
;
_journal_issue 35
_journal_name_full 'Chemical communications (Cambridge, England)'
_journal_page_first 5249
_journal_page_last 5252
_journal_paper_doi 10.1039/d3cc00289f
_journal_volume 59
_journal_year 2023
_chemical_formula_sum 'C29 H22 Cl N O6'
_chemical_formula_weight 515.92
_space_group_crystal_system monoclinic
_space_group_IT_number 14
_space_group_name_Hall '-P 2ybc'
_space_group_name_H-M_alt 'P 1 21/c 1'
_atom_sites_solution_hydrogens geom
_audit_update_record
;
2023-01-10 deposited with the CCDC.	2023-03-29 downloaded from the CCDC.
;
_cell_angle_alpha 90
_cell_angle_beta 95.967(2)
_cell_angle_gamma 90
_cell_formula_units_Z 4
_cell_length_a 11.1628(5)
_cell_length_b 20.3645(10)
_cell_length_c 10.9319(5)
_cell_measurement_reflns_used 9983
_cell_measurement_temperature 100.(2)
_cell_measurement_theta_max 28.4005
_cell_measurement_theta_min 2.6760
_cell_volume 2471.6(2)
_computing_cell_refinement 'SAINT V8.40A (Bruker Nano, Inc., 2019)'
_computing_data_reduction 'SAINT V8.40A (Bruker Nano, Inc., 2019)'
_computing_structure_refinement 'SHELXL-2018/3 (Sheldrick, 2018)'
_computing_structure_solution 'SHELXT 2014/5 (Sheldrick, 2014)'
_diffrn_ambient_temperature 100.(2)
_diffrn_detector_area_resol_mean 10.4167
_diffrn_measured_fraction_theta_full 0.996
_diffrn_measured_fraction_theta_max 0.996
_diffrn_measurement_device_type microfocus
_diffrn_measurement_method APEXIII
_diffrn_radiation_type MoK\a
_diffrn_radiation_wavelength 0.71073
_diffrn_reflns_av_R_equivalents 0.0370
_diffrn_reflns_av_unetI/netI 0.0252
_diffrn_reflns_limit_h_max 14
_diffrn_reflns_limit_h_min -12
_diffrn_reflns_limit_k_max 27
_diffrn_reflns_limit_k_min -27
_diffrn_reflns_limit_l_max 14
_diffrn_reflns_limit_l_min -14
_diffrn_reflns_number 45525
_diffrn_reflns_theta_full 28.47
_diffrn_reflns_theta_max 28.47
_diffrn_reflns_theta_min 2.00
_diffrn_source 'fine-focus sealed tube'
_exptl_absorpt_coefficient_mu 0.201
_exptl_absorpt_correction_T_max 0.7457
_exptl_absorpt_correction_T_min 0.7259
_exptl_absorpt_correction_type multi-scan
_exptl_absorpt_process_details
;
SADABS-2016/2 - Bruker AXS area detector scaling and absorption correction
;
_exptl_crystal_colour colourless
_exptl_crystal_density_diffrn 1.386
_exptl_crystal_density_meas Nill
_exptl_crystal_density_method 'not measured'
_exptl_crystal_description Nill
_exptl_crystal_F_000 1072
_exptl_crystal_size_max 0.8
_exptl_crystal_size_mid 0.6
_exptl_crystal_size_min 0.4
_refine_diff_density_max 0.427
_refine_diff_density_min -0.298
_refine_ls_extinction_method none
_refine_ls_goodness_of_fit_ref 1.065
_refine_ls_hydrogen_treatment constr
_refine_ls_matrix_type full
_refine_ls_number_parameters 336
_refine_ls_number_reflns 6212
_refine_ls_number_restraints 0
_refine_ls_restrained_S_all 1.065
_refine_ls_R_factor_all 0.0503
_refine_ls_R_factor_gt 0.0380
_refine_ls_shift/su_max 0.002
_refine_ls_shift/su_mean 0.000
_refine_ls_structure_factor_coef Fsqd
_refine_ls_weighting_details 'w=1/[\s^2^(Fo^2^)+(0.1000P)^2^] where P=(Fo^2^+2Fc^2^)/3'
_refine_ls_weighting_scheme calc
_refine_ls_wR_factor_gt 0.1238
_refine_ls_wR_factor_ref 0.1341
_reflns_number_gt 5224
_reflns_number_total 6212
_reflns_threshold_expression 'I > 2\s(I)'
_cod_data_source_file d3cc00289f2.cif
_cod_data_source_block MA_CY_103
_cod_depositor_comments
;
The following automatic conversions were performed:

data item '_exptl_absorpt_correction_type' value 'Multi-Scan' was
changed to 'multi-scan' in accordance with the
/home/data/users/saulius/crontab/automatic-downloads/rss-feeds/RSC/lib/dictionaries/cif_core.dic
dictionary named 'cif_core.dic' version 2.4.2 last updated on
2011-04-26.

Automatic conversion script
Id: cif_fix_values 7556 2019-12-06 15:28:31Z antanas 

 Adding full bibliography for 7131501--7131502.cif.
;
_cod_database_code 7131502

loop_
_space_group_symop_operation_xyz
'x, y, z'
'-x, y+1/2, -z+1/2'
'-x, -y, -z'
'x, -y-1/2, z-1/2'

loop_
_atom_site_type_symbol
_atom_site_label
_atom_site_fract_x
_atom_site_fract_y
_atom_site_fract_z
_atom_site_U_iso_or_equiv
_atom_site_adp_type
_atom_site_calc_flag
_atom_site_refinement_flags_adp
_atom_site_refinement_flags_occupancy
_atom_site_refinement_flags_posn
_atom_site_occupancy
_atom_site_disorder_assembly
_atom_site_disorder_group
Cl Cl01 0.38429(3) 0.59595(2) 0.28126(3) 0.01804(11) Uani d . . . 1 . .
O O002 0.11909(7) 0.50972(4) 0.72380(7) 0.0140(2) Uani d . . . 1 . .
O O003 0.30087(8) 0.68583(4) 0.66982(9) 0.0197(2) Uani d . . . 1 . .
O O004 0.55986(8) 0.19200(4) 0.50091(9) 0.0187(2) Uani d . . . 1 . .
O O005 0.10634(8) 0.66883(5) 0.69304(9) 0.0226(2) Uani d . . . 1 . .
O O006 0.38968(8) 0.18846(4) 0.59377(9) 0.0212(2) Uani d . . . 1 . .
O O007 -0.07213(8) 0.47564(5) 0.68521(9) 0.0259(2) Uani d . . . 1 . .
N N008 0.35554(10) 0.47928(6) 0.88564(11) 0.0258(3) Uani d . . . 1 . .
C C009 0.33475(10) 0.51474(6) 0.46686(11) 0.0118(2) Uani d . . . 1 . .
C C00A 0.30798(10) 0.57465(6) 0.53388(10) 0.0113(2) Uani d . . . 1 . .
H H00A 0.362772 0.608945 0.531929 0.014 Uiso calc U . R 1 . .
C C00B 0.21355(11) 0.58544(6) 0.59749(11) 0.0119(2) Uani d . . . 1 . .
C C00C 0.32840(10) 0.45226(6) 0.51821(11) 0.0127(2) Uani d . . . 1 . .
H H00C 0.30224 0.447813 0.595822 0.015 Uiso calc U . R 1 . .
C C00D 0.44706(11) 0.28731(6) 0.49299(11) 0.0142(3) Uani d . . . 1 . .
H H00D 0.505868 0.30219 0.445367 0.017 Uiso calc U . R 1 . .
C C00E 0.26428(11) 0.31812(6) 0.59671(11) 0.0137(3) Uani d . . . 1 . .
C C00F 0.02056(11) 0.47778(6) 0.75167(11) 0.0144(3) Uani d . . . 1 . .
C C00G 0.15050(11) 0.43715(6) 0.94405(11) 0.0146(3) Uani d . . . 1 . .
C C00H 0.37488(10) 0.51931(6) 0.34992(11) 0.0127(2) Uani d . . . 1 . .
C C00I 0.36094(10) 0.33051(6) 0.51490(11) 0.0128(3) Uani d . . . 1 . .
C C00J 0.03831(11) 0.44464(6) 0.87402(11) 0.0137(3) Uani d . . . 1 . .
C C00K 0.19939(11) 0.64990(6) 0.65792(11) 0.0140(3) Uani d . . . 1 . .
C C00L 0.36054(11) 0.39623(6) 0.45539(11) 0.0125(2) Uani d . . . 1 . .
C C00M 0.10965(11) 0.53963(6) 0.60216(11) 0.0133(3) Uani d . . . 1 . .
H H00B 0.034357 0.563489 0.587095 0.016 Uiso calc U . R 1 . .
H H00E 0.111527 0.505976 0.53959 0.016 Uiso calc U . R 1 . .
C C00N 0.45839(11) 0.21884(6) 0.53634(11) 0.0140(3) Uani d . . . 1 . .
C C00O 0.39679(11) 0.40319(6) 0.33697(12) 0.0145(3) Uani d . . . 1 . .
H H00O 0.415819 0.366114 0.293238 0.017 Uiso calc U . R 1 . .
C C00P 0.14402(11) 0.32338(6) 0.54842(12) 0.0180(3) Uani d . . . 1 . .
H H00P 0.124994 0.335318 0.466594 0.022 Uiso calc U . R 1 . .
C C00Q 0.40449(11) 0.46465(6) 0.28473(11) 0.0149(3) Uani d . . . 1 . .
H H00Q 0.429328 0.469127 0.206553 0.018 Uiso calc U . R 1 . .
C C00R 0.29140(12) 0.30289(6) 0.72090(12) 0.0176(3) Uani d . . . 1 . .
H H00R 0.371323 0.300442 0.75446 0.021 Uiso calc U . R 1 . .
C C00S 0.15803(12) 0.40291(6) 1.05510(12) 0.0180(3) Uani d . . . 1 . .
H H00S 0.232345 0.397703 1.101032 0.022 Uiso calc U . R 1 . .
C C00T 0.26251(11) 0.46174(6) 0.90684(12) 0.0170(3) Uani d . . . 1 . .
C C00U -0.06311(11) 0.41777(7) 0.91796(12) 0.0176(3) Uani d . . . 1 . .
H H00U -0.137796 0.422347 0.872455 0.021 Uiso calc U . R 1 . .
C C00V 0.05568(12) 0.37665(7) 1.09739(12) 0.0208(3) Uani d . . . 1 . .
H H00V 0.061096 0.35403 1.171666 0.025 Uiso calc U . R 1 . .
C C00W 0.19962(13) 0.29139(7) 0.79456(12) 0.0205(3) Uani d . . . 1 . .
H H00W 0.218246 0.281401 0.877362 0.025 Uiso calc U . R 1 . .
C C00X -0.05455(13) 0.38418(7) 1.02882(13) 0.0218(3) Uani d . . . 1 . .
H H00X -0.123429 0.366606 1.057187 0.026 Uiso calc U . R 1 . .
C C00Y 0.58178(12) 0.12424(6) 0.53797(13) 0.0194(3) Uani d . . . 1 . .
H H00F 0.655615 0.109431 0.509364 0.029 Uiso calc U . R 1 . .
H H00G 0.516428 0.097288 0.50302 0.029 Uiso calc U . R 1 . .
H H00H 0.58781 0.121206 0.626027 0.029 Uiso calc U . R 1 . .
C C00Z 0.08064(13) 0.29471(7) 0.74539(13) 0.0220(3) Uani d . . . 1 . .
H H00Z 0.019447 0.286143 0.794752 0.026 Uiso calc U . R 1 . .
C C010 0.05234(12) 0.31081(7) 0.62242(14) 0.0233(3) Uani d . . . 1 . .
H H010 -0.027776 0.313198 0.589463 0.028 Uiso calc U . R 1 . .
C C011 0.29051(13) 0.74978(6) 0.72456(13) 0.0241(3) Uani d . . . 1 . .
H H01A 0.36776 0.770952 0.732592 0.036 Uiso calc U . R 1 . .
H H01B 0.262796 0.745036 0.804338 0.036 Uiso calc U . R 1 . .
H H01C 0.234066 0.775887 0.673185 0.036 Uiso calc U . R 1 . .

loop_
_atom_site_aniso_label
_atom_site_aniso_U_11
_atom_site_aniso_U_22
_atom_site_aniso_U_33
_atom_site_aniso_U_12
_atom_site_aniso_U_13
_atom_site_aniso_U_23
Cl01 0.02461(19) 0.01281(17) 0.01719(18) -0.00074(11) 0.00452(13) 0.00451(11)
O002 0.0123(4) 0.0170(5) 0.0126(4) -0.0039(3) 0.0003(3) 0.0038(3)
O003 0.0197(5) 0.0136(5) 0.0267(5) -0.0040(4) 0.0070(4) -0.0070(4)
O004 0.0185(5) 0.0121(5) 0.0268(5) 0.0020(3) 0.0087(4) 0.0026(4)
O005 0.0191(5) 0.0201(5) 0.0306(5) 0.0021(4) 0.0120(4) -0.0038(4)
O006 0.0223(5) 0.0161(5) 0.0269(5) 0.0001(4) 0.0100(4) 0.0052(4)
O007 0.0149(5) 0.0438(6) 0.0182(5) -0.0094(4) -0.0023(4) 0.0090(4)
N008 0.0179(6) 0.0281(7) 0.0304(7) -0.0026(5) -0.0025(5) 0.0083(5)
C009 0.0085(5) 0.0128(6) 0.0139(6) -0.0004(4) 0.0005(4) -0.0011(4)
C00A 0.0118(5) 0.0101(6) 0.0119(6) -0.0013(4) 0.0006(4) 0.0019(4)
C00B 0.0131(6) 0.0116(5) 0.0107(6) 0.0004(4) -0.0009(4) 0.0016(4)
C00C 0.0117(6) 0.0149(6) 0.0116(6) -0.0019(4) 0.0012(4) 0.0010(4)
C00D 0.0149(6) 0.0124(6) 0.0161(6) -0.0027(5) 0.0044(5) -0.0001(5)
C00E 0.0154(6) 0.0096(6) 0.0164(6) -0.0021(4) 0.0037(5) -0.0010(4)
C00F 0.0137(6) 0.0163(6) 0.0135(6) -0.0016(5) 0.0030(5) -0.0011(5)
C00G 0.0156(6) 0.0121(6) 0.0164(6) 0.0001(5) 0.0026(5) -0.0011(5)
C00H 0.0116(6) 0.0116(6) 0.0145(6) -0.0014(4) 0.0003(4) 0.0037(5)
C00I 0.0142(6) 0.0125(6) 0.0113(6) -0.0031(4) -0.0011(4) -0.0002(4)
C00J 0.0157(6) 0.0129(6) 0.0126(6) -0.0002(5) 0.0023(5) -0.0020(5)
C00K 0.0161(6) 0.0141(6) 0.0119(6) -0.0003(5) 0.0028(4) 0.0024(5)
C00L 0.0115(6) 0.0115(6) 0.0145(6) -0.0010(4) 0.0011(4) 0.0002(4)
C00M 0.0133(6) 0.0163(6) 0.0105(6) -0.0010(4) 0.0010(4) 0.0019(4)
C00N 0.0144(6) 0.0134(6) 0.0144(6) -0.0008(5) 0.0017(4) -0.0005(5)
C00O 0.0169(6) 0.0134(6) 0.0134(6) 0.0007(5) 0.0028(5) -0.0025(5)
C00P 0.0176(6) 0.0178(6) 0.0186(7) -0.0002(5) 0.0021(5) 0.0015(5)
C00Q 0.0159(6) 0.0174(6) 0.0118(6) -0.0004(5) 0.0035(5) 0.0005(5)
C00R 0.0180(6) 0.0173(6) 0.0176(6) 0.0005(5) 0.0029(5) 0.0001(5)
C00S 0.0198(6) 0.0181(7) 0.0157(6) 0.0039(5) -0.0003(5) 0.0005(5)
C00T 0.0168(6) 0.0165(6) 0.0169(6) 0.0008(5) -0.0027(5) 0.0019(5)
C00U 0.0147(6) 0.0218(7) 0.0165(6) -0.0014(5) 0.0032(5) 0.0008(5)
C00V 0.0273(7) 0.0198(7) 0.0161(7) 0.0030(5) 0.0062(5) 0.0047(5)
C00W 0.0286(7) 0.0167(6) 0.0172(6) 0.0029(5) 0.0080(5) 0.0016(5)
C00X 0.0212(7) 0.0245(7) 0.0210(7) -0.0015(6) 0.0086(5) 0.0055(6)
C00Y 0.0209(7) 0.0131(6) 0.0245(7) 0.0033(5) 0.0041(5) 0.0017(5)
C00Z 0.0237(7) 0.0159(6) 0.0290(7) -0.0021(5) 0.0147(6) -0.0009(6)
C010 0.0146(6) 0.0250(7) 0.0308(8) -0.0005(5) 0.0052(5) -0.0004(6)
C011 0.0304(8) 0.0130(6) 0.0300(8) -0.0029(6) 0.0088(6) -0.0076(6)

loop_
_atom_type_symbol
_atom_type_description
_atom_type_scat_dispersion_real
_atom_type_scat_dispersion_imag
_atom_type_scat_source
C C 0.0033 0.0016 'International Tables Vol C Tables 4.2.6.8 and 6.1.1.4'
H H 0.0000 0.0000 'International Tables Vol C Tables 4.2.6.8 and 6.1.1.4'
Cl Cl 0.1484 0.1585 'International Tables Vol C Tables 4.2.6.8 and 6.1.1.4'
N N 0.0061 0.0033 'International Tables Vol C Tables 4.2.6.8 and 6.1.1.4'
O O 0.0106 0.0060 'International Tables Vol C Tables 4.2.6.8 and 6.1.1.4'

loop_
_geom_angle_atom_site_label_1
_geom_angle_atom_site_label_2
_geom_angle_atom_site_label_3
_geom_angle_site_symmetry_1
_geom_angle_site_symmetry_3
_geom_angle
_geom_angle_publ_flag
C00F O002 C00M . . 115.31(9) ?
C00K O003 C011 . . 115.37(10) ?
C00N O004 C00Y . . 115.27(10) ?
C00C C009 C00H . . 117.52(11) ?
C00C C009 C00A . . 122.33(11) ?
C00H C009 C00A . . 120.05(11) ?
C00B C00A C009 . . 127.34(11) ?
C00B C00A H00A . . 116.3 ?
C009 C00A H00A . . 116.3 ?
C00A C00B C00K . . 120.10(11) ?
C00A C00B C00M . . 124.81(11) ?
C00K C00B C00M . . 114.71(10) ?
C009 C00C C00L . . 121.36(11) ?
C009 C00C H00C . . 119.3 ?
C00L C00C H00C . . 119.3 ?
C00I C00D C00N . . 126.98(11) ?
C00I C00D H00D . . 116.5 ?
C00N C00D H00D . . 116.5 ?
C00P C00E C00R . . 119.24(12) ?
C00P C00E C00I . . 119.18(11) ?
C00R C00E C00I . . 121.56(11) ?
O007 C00F O002 . . 123.75(11) ?
O007 C00F C00J . . 123.44(11) ?
O002 C00F C00J . . 112.81(10) ?
C00S C00G C00J . . 119.84(12) ?
C00S C00G C00T . . 116.29(11) ?
C00J C00G C00T . . 123.85(11) ?
C00Q C00H C009 . . 122.28(11) ?
C00Q C00H Cl01 . . 118.18(9) ?
C009 C00H Cl01 . . 119.51(9) ?
C00D C00I C00L . . 118.75(11) ?
C00D C00I C00E . . 124.87(11) ?
C00L C00I C00E . . 116.38(10) ?
C00U C00J C00G . . 118.76(11) ?
C00U C00J C00F . . 116.84(11) ?
C00G C00J C00F . . 124.36(11) ?
O005 C00K O003 . . 122.68(11) ?
O005 C00K C00B . . 123.94(11) ?
O003 C00K C00B . . 113.37(10) ?
C00C C00L C00O . . 118.97(11) ?
C00C C00L C00I . . 120.58(11) ?
C00O C00L C00I . . 120.41(11) ?
O002 C00M C00B . . 108.04(9) ?
O002 C00M H00B . . 110.1 ?
C00B C00M H00B . . 110.1 ?
O002 C00M H00E . . 110.1 ?
C00B C00M H00E . . 110.1 ?
H00B C00M H00E . . 108.4 ?
O006 C00N O004 . . 122.52(11) ?
O006 C00N C00D . . 127.77(11) ?
O004 C00N C00D . . 109.71(10) ?
C00Q C00O C00L . . 120.59(11) ?
C00Q C00O H00O . . 119.7 ?
C00L C00O H00O . . 119.7 ?
C010 C00P C00E . . 120.18(12) ?
C010 C00P H00P . . 119.9 ?
C00E C00P H00P . . 119.9 ?
C00H C00Q C00O . . 119.24(11) ?
C00H C00Q H00Q . . 120.4 ?
C00O C00Q H00Q . . 120.4 ?
C00W C00R C00E . . 120.25(13) ?
C00W C00R H00R . . 119.9 ?
C00E C00R H00R . . 119.9 ?
C00V C00S C00G . . 120.45(12) ?
C00V C00S H00S . . 119.8 ?
C00G C00S H00S . . 119.8 ?
N008 C00T C00G . . 174.71(13) ?
C00X C00U C00J . . 120.84(12) ?
C00X C00U H00U . . 119.6 ?
C00J C00U H00U . . 119.6 ?
C00X C00V C00S . . 119.72(12) ?
C00X C00V H00V . . 120.1 ?
C00S C00V H00V . . 120.1 ?
C00Z C00W C00R . . 120.27(13) ?
C00Z C00W H00W . . 119.9 ?
C00R C00W H00W . . 119.9 ?
C00V C00X C00U . . 120.38(12) ?
C00V C00X H00X . . 119.8 ?
C00U C00X H00X . . 119.8 ?
O004 C00Y H00F . . 109.5 ?
O004 C00Y H00G . . 109.5 ?
H00F C00Y H00G . . 109.5 ?
O004 C00Y H00H . . 109.5 ?
H00F C00Y H00H . . 109.5 ?
H00G C00Y H00H . . 109.5 ?
C00W C00Z C010 . . 120.08(13) ?
C00W C00Z H00Z . . 120.0 ?
C010 C00Z H00Z . . 120.0 ?
C00Z C010 C00P . . 119.93(13) ?
C00Z C010 H010 . . 120.0 ?
C00P C010 H010 . . 120.0 ?
O003 C011 H01A . . 109.5 ?
O003 C011 H01B . . 109.5 ?
H01A C011 H01B . . 109.5 ?
O003 C011 H01C . . 109.5 ?
H01A C011 H01C . . 109.5 ?
H01B C011 H01C . . 109.5 ?

loop_
_geom_bond_atom_site_label_1
_geom_bond_atom_site_label_2
_geom_bond_site_symmetry_2
_geom_bond_distance
_geom_bond_publ_flag
Cl01 C00H . 1.7398(12) ?
O002 C00F . 1.3399(15) ?
O002 C00M . 1.4565(14) ?
O003 C00K . 1.3435(14) ?
O003 C011 . 1.4428(15) ?
O004 C00N . 1.3501(15) ?
O004 C00Y . 1.4517(15) ?
O005 C00K . 1.2074(15) ?
O006 C00N . 1.2104(15) ?
O007 C00F . 1.2017(15) ?
N008 C00T . 1.1444(17) ?
C009 C00C . 1.3955(16) ?
C009 C00H . 1.4009(17) ?
C009 C00A . 1.4698(16) ?
C00A C00B . 1.3399(17) ?
C00A H00A . 0.93 ?
C00B C00K . 1.4853(17) ?
C00B C00M . 1.4934(17) ?
C00C C00L . 1.3976(17) ?
C00C H00C . 0.93 ?
C00D C00I . 1.3429(17) ?
C00D C00N . 1.4739(17) ?
C00D H00D . 0.93 ?
C00E C00P . 1.3946(17) ?
C00E C00R . 1.3949(18) ?
C00E C00I . 1.4927(17) ?
C00F C00J . 1.4928(17) ?
C00G C00S . 1.3948(18) ?
C00G C00J . 1.4066(17) ?
C00G C00T . 1.4442(18) ?
C00H C00Q . 1.3802(17) ?
C00I C00L . 1.4881(16) ?
C00J C00U . 1.3874(17) ?
C00L C00O . 1.4031(18) ?
C00M H00B . 0.97 ?
C00M H00E . 0.97 ?
C00O C00Q . 1.3821(17) ?
C00O H00O . 0.93 ?
C00P C010 . 1.3926(19) ?
C00P H00P . 0.93 ?
C00Q H00Q . 0.93 ?
C00R C00W . 1.3872(19) ?
C00R H00R . 0.93 ?
C00S C00V . 1.3838(19) ?
C00S H00S . 0.93 ?
C00U C00X . 1.3863(19) ?
C00U H00U . 0.93 ?
C00V C00X . 1.3812(19) ?
C00V H00V . 0.93 ?
C00W C00Z . 1.382(2) ?
C00W H00W . 0.93 ?
C00X H00X . 0.93 ?
C00Y H00F . 0.96 ?
C00Y H00G . 0.96 ?
C00Y H00H . 0.96 ?
C00Z C010 . 1.388(2) ?
C00Z H00Z . 0.93 ?
C010 H010 . 0.93 ?
C011 H01A . 0.96 ?
C011 H01B . 0.96 ?
C011 H01C . 0.96 ?
